data_1528160
loop_
_publ_author_name
'Vasilechko, L.O.'
'Grin', Yu.'
'Fedorchuk, A.A.'

_publ_section_title
;
 New ternary gallides with the K Hg2 and Ca In2 structures
;
_journal_name_full 'Neorganicheskie Materialy'
_journal_page_first 1409
_journal_page_last 1411
_journal_volume 30
_journal_year 1994
_chemical_formula_sum 'Ga1.2 Ni0.8 Y'
_chemical_name_systematic '(Ga0.6 Ni0.4)2 Y'
_space_group_IT_number 74
_symmetry_space_group_name_Hall '-I 2b 2'
_symmetry_space_group_name_H-M 'I m m a'
_cell_angle_alpha 90
_cell_angle_beta 90
_cell_angle_gamma 90
_cell_formula_units_Z 4
_cell_length_a 4.304
_cell_length_b 6.99
_cell_length_c 7.431
_cell_volume 223.561
_citation_journal_id_ASTM NMATEI
_cod_data_source_file Vasilechko_NMATEI_1994_522.cif
_cod_data_source_block Ga1.2Ni0.8Y1
_cod_original_cell_volume 223.5613
_cod_original_formula_sum 'Ga1.2 Ni0.8 Y1'
_cod_database_code 1528160

loop_
_symmetry_equiv_pos_as_xyz
x,y,z
-x,-y+1/2,z
x,-y,-z
-x,y+1/2,-z
-x,-y,-z
x,y-1/2,-z
-x,y,z
x,-y-1/2,z
x+1/2,y+1/2,z+1/2
-x+1/2,-y+1,z+1/2
x+1/2,-y+1/2,-z+1/2
-x+1/2,y+1,-z+1/2
-x+1/2,-y+1/2,-z+1/2
x+1/2,y,-z+1/2
-x+1/2,y+1/2,z+1/2
x+1/2,-y,z+1/2

loop_
_atom_site_label
_atom_site_type_symbol
_atom_site_fract_x
_atom_site_fract_y
_atom_site_fract_z
_atom_site_occupancy
_atom_site_U_iso_or_equiv
Y1 Y 0 0.25 0.4601 1 0.0
Ni1 Ni 0 0.0539 0.831 0.4 0.0
Ga1 Ga 0 0.0539 0.831 0.6 0.0
